data_2003121
loop_
_publ_author_name
'Peterkov\'a, J.'
'Dusek, M.'
'Petr\'icek, V.'
'Loub, J.'

_publ_section_title
;
 Structures of Fluoroarsenates KAsF~6<i>n~</i>(OH)~<i>n~</i>, <i>n</i>
 = 0, 1, 2: Application of the Heavy-Atom Method for Modulated
 Structures
;
_journal_issue 6
_journal_name_full 'Acta Crystallographica Section B'
_journal_page_first 809
_journal_page_last 818
_journal_paper_doi 10.1107/S0108768198006351
_journal_volume 54
_journal_year 1998
_chemical_formula_moiety 'K As F5 H O'
_chemical_formula_sum 'As F5 H K O'
_chemical_formula_weight 226.02
_chemical_name_systematic
;
potassium hydroxopentafluoroarsenate
;
_space_group_IT_number 60
_symmetry_cell_setting orthorhombic
_symmetry_space_group_name_Hall '-P 2bc 2n'
_symmetry_space_group_name_H-M 'P n a b'
_cell_angle_alpha 90
_cell_angle_beta 90
_cell_angle_gamma 90
_cell_formula_units_Z 24
_cell_length_a 9.391(2)
_cell_length_b 11.336(3)
_cell_length_c 28.173(8)
_cell_measurement_reflns_used 33
_cell_measurement_temperature 291
_cell_measurement_theta_max 21
_cell_measurement_theta_min 7
_cell_volume 2999.2(13)
_computing_cell_refinement 'HW Petricek 1994)'
_computing_data_collection 'HW Petricek 1994'
_computing_data_reduction 'JANA96 Petricek&Dusek 1996'
_computing_publication_material '     '
_computing_structure_refinement 'JANA96 Petricek&Dusek 1996'
_computing_structure_solution 'JANA96 Petricek&Dusek 1996'
_diffrn_ambient_temperature 291
_diffrn_measurement_device 'Hilger&Watts diffractometer'
_diffrn_measurement_method \w-2q
_diffrn_radiation_source 'X-ray tube'
_diffrn_radiation_type 'Ag K\a'
_diffrn_radiation_wavelength 0.5609
_diffrn_reflns_av_R_equivalents 0
_diffrn_reflns_limit_h_max 14
_diffrn_reflns_limit_h_min 0
_diffrn_reflns_limit_k_max 17
_diffrn_reflns_limit_k_min 0
_diffrn_reflns_limit_l_max 42
_diffrn_reflns_limit_l_min 0
_diffrn_reflns_number 5377
_diffrn_reflns_theta_max 25.4
_diffrn_reflns_theta_min 11.2
_diffrn_standards_decay_% 11
_diffrn_standards_interval_count 30
_diffrn_standards_number 9
_exptl_absorpt_coefficient_mu 4.02
_exptl_crystal_colour colourless
_exptl_crystal_density_diffrn 3.002(3)
_exptl_crystal_density_meas 2.951(6)
_exptl_crystal_density_method flotation
_exptl_crystal_description prism
_exptl_crystal_F_000 2544
_exptl_crystal_size_max 0.3
_exptl_crystal_size_mid 0.2
_exptl_crystal_size_min 0.2
_refine_diff_density_max 1.54
_refine_diff_density_min -1.24
_refine_ls_extinction_coef 53E1(12)
_refine_ls_extinction_method 'B-C type 2 isotropic'
_refine_ls_goodness_of_fit_obs 1.55
_refine_ls_hydrogen_treatment refxyz
_refine_ls_number_parameters 219
_refine_ls_number_reflns 3711
_refine_ls_R_factor_all .080
_refine_ls_R_factor_obs .047
_refine_ls_shift/esd_max .001
_refine_ls_shift/esd_mean .001
_refine_ls_structure_factor_coef F
_refine_ls_weighting_details w=1/(\s^2^(F)+0.003F^2^)
_refine_ls_weighting_scheme calc
_refine_ls_wR_factor_all .085
_refine_ls_wR_factor_obs .077
_reflns_number_observed 3711
_reflns_number_total 5363
_reflns_observed_criterion F>3.0\s(F)
_cod_data_source_file sh0109.cif
_cod_data_source_block B
_cod_depositor_comments
;
The following automatic conversions were performed:

'_refine_ls_weighting_scheme' value 'calc w=1/(\s^2^(F)+0.003F^2^)'
was changed to 'calc'. New tag '_refine_ls_weighting_details' was
created. The value of the new tag was set to
'w=1/(\s^2^(F)+0.003F^2^)'.

Automatic conversion script
Id: cif_fix_values 3143 2015-03-26 13:38:13Z robertas 
;
_cod_original_cell_volume 2999.20(10)
_cod_original_sg_symbol_Hall '-p 2bc -2n'
_cod_original_formula_sum 'K As F5 H O'
_cod_database_code 2003121

loop_
_symmetry_equiv_pos_as_xyz
+x,+y,+z
1/2-x,1/2+y,1/2+z
+x,1/2+y,1/2-z
1/2-x,+y,-z
-x,-y,-z
1/2+x,1/2-y,1/2-z
-x,1/2-y,1/2+z
1/2+x,-y,+z

loop_
_atom_site_aniso_label
_atom_site_aniso_U_11
_atom_site_aniso_U_22
_atom_site_aniso_U_33
_atom_site_aniso_U_12
_atom_site_aniso_U_13
_atom_site_aniso_U_23
Ka 0.0369(7) 0.0403(8) 0.0412(8) 0.00000 0.0075(6) 0.00000
Kb 0.0313(5) 0.0366(5) 0.0303(5) -0.0034(4) -0.0013(4) 0.0021(4)
Kc 0.0317(5) 0.0310(5) 0.0323(5) 0.0028(4) 0.0012(4) 0.0012(4)
Kd 0.0314(6) 0.0288(6) 0.0312(7) 0.00000 0.0013(5) 0.00000
As1a 0.0186(2) 0.0182(2) 0.0261(2) -0.00030(10) -0.00050(10) -0.00040(10)
F1a 0.0250(10) 0.041(2) 0.076(3) -0.0130(10) -0.0010(10) 0.0030(10)
O2a 0.0200(10) 0.029(2) 0.059(2) -0.0020(10) 0.0000(10) 0.001(2)
F3a 0.040(2) 0.044(2) 0.054(2) 0.0020(10) 0.0120(10) -0.0240(10)
F4a 0.048(2) 0.048(2) 0.055(2) 0.002(2) -0.003(2) 0.028(2)
F5a 0.036(2) 0.044(2) 0.049(2) 0.0010(10) -0.0100(10) 0.0190(10)
F6a 0.053(2) 0.047(2) 0.053(2) 0.007(2) 0.000(2) -0.027(2)
As2b 0.0266(2) 0.0194(2) 0.0247(2) -0.00150(10) 0.00020(10) -0.00120(10)
F1b 0.101(3) 0.0210(10) 0.052(2) -0.010(2) 0.016(2) -0.0010(10)
O2b 0.053(2) 0.021(2) 0.065(3) -0.001(2) 0.009(2) 0.0030(10)
F4b 0.071(3) 0.071(3) 0.118(4) 0.015(2) -0.058(3) -0.001(3)
F5b 0.092(3) 0.048(2) 0.053(2) 0.003(2) 0.033(2) -0.005(2)
F6b 0.040(2) 0.079(3) 0.096(3) 0.000(2) -0.030(2) -0.013(2)
F3b 0.125(4) 0.046(2) 0.043(2) -0.005(2) 0.037(2) -0.003(2)
As1c 0.0183(2) 0.0215(2) 0.0273(2) -0.00130(10) 0.00120(10) 0.00020(10)
F1c 0.0240(10) 0.049(2) 0.075(2) -0.0140(10) 0.0110(10) -0.011(2)
O2c 0.0190(10) 0.032(2) 0.064(2) 0.0000(10) 0.0000(10) 0.002(2)
F3c 0.036(2) 0.058(2) 0.094(3) -0.004(2) 0.011(2) -0.044(2)
F4c 0.054(2) 0.096(3) 0.098(3) 0.020(2) 0.009(2) 0.070(3)
F5c 0.039(2) 0.129(4) 0.069(3) -0.001(2) -0.006(2) 0.060(3)
F6c 0.050(2) 0.087(3) 0.129(4) -0.018(2) 0.033(2) -0.077(3)

loop_
_atom_site_label
_atom_site_fract_x
_atom_site_fract_y
_atom_site_fract_z
_atom_site_U_iso_or_equiv
_atom_site_thermal_displace_type
_atom_site_calc_flag
_atom_site_calc_attached_atom
K 0.25 0.3420(2) 0.0 0.0395(5) Uani ? ?
K 0.23040(10) 0.33830(10) 0.16589(4) 0.0327(3) Uani ? ?
K 0.25120(10) 0.32270(10) 0.33167(4) 0.0317(3) Uani ? ?
K 0.25 0.31850(10) 0.5 0.0304(4) Uani ? ?
As 0.07660(4) 0.10448(4) 0.080830(10) 0.02090(10) Uani ? ?
F1 -0.0962(3) 0.0503(3) 0.08010(10) 0.0473(11) Uani ? ?
O2 0.2443(4) 0.1693(3) 0.08150(10) 0.0362(11) Uani ? ?
H 0.306160 0.109150 0.085270 0.0300 Uiso ? ?
F3 0.0174(3) 0.2034(3) 0.12300(10) 0.0462(10) Uani ? ?
F4 0.1167(4) 0.0032(3) 0.12430(10) 0.0501(11) Uani ? ?
F5 0.0222(3) 0.2030(3) 0.03750(10) 0.0433(10) Uani ? ?
F6 0.1201(4) 0.0033(3) 0.03820(10) 0.0509(11) Uani ? ?
As2 0.10687(5) 0.09384(4) 0.415830(10) 0.02350(10) Uani ? ?
F1 0.1286(5) 0.2453(3) 0.41360(10) 0.0579(14) Uani ? ?
O2 0.0942(5) -0.0585(3) 0.41890(10) 0.0461(13) Uani ? ?
H -0.012800 -0.073670 0.422417 0.0300 Uiso ? ?
F4 -0.0554(5) 0.1106(4) 0.3901(2) 0.087(2) Uani ? ?
F5 0.0315(5) 0.1156(3) 0.47050(10) 0.0647(14) Uani ? ?
F6 0.2717(4) 0.0864(4) 0.4431(2) 0.0718(16) Uani ? ?
F3 0.1886(5) 0.0851(3) 0.36170(10) 0.0712(16) Uani ? ?
As1 0.08279(4) 0.10744(4) 0.75732(2) 0.02240(10) Uani ? ?
F1 -0.0926(3) 0.0578(3) 0.75930(10) 0.0495(11) Uani ? ?
O2 0.2524(3) 0.1678(3) 0.75510(10) 0.0384(11) Uani ? ?
H 0.307070 0.118420 0.761312 0.0300 Uiso ? ?
F3 0.0294(4) 0.2147(3) 0.79670(10) 0.0624(13) Uani ? ?
F4 0.1211(4) 0.0157(4) 0.8033(2) 0.0829(18) Uani ? ?
F5 0.0308(4) 0.1964(5) 0.71170(10) 0.0789(17) Uani ? ?
F6 0.1216(4) -0.0046(4) 0.7189(2) 0.0887(19) Uani ? ?

loop_
_atom_type_symbol
_atom_type_scat_dispersion_real
_atom_type_scat_dispersion_imag
_atom_type_scat_source
As .196 1.332 International_Tables_Vol_IV_Table_2.2B
K .118 .156 International_Tables_Vol_IV_Table_2.2B
F .006 .006 International_Tables_Vol_IV_Table_2.2B
O .003 .004 International_Tables_Vol_IV_Table_2.2B
H 0 0 International_Tables_Vol_IV_Table_2.2B

loop_
_geom_angle_atom_site_label_1
_geom_angle_atom_site_label_2
_geom_angle_atom_site_label_3
_geom_angle_site_symmetry_1
_geom_angle_site_symmetry_2
_geom_angle_site_symmetry_3
_geom_angle
_geom_angle_publ_flag
F1a As1a F3a . . . 86.4(2) yes
O2a As1a F4a . . . 94.4(2) yes
As1a O2a Ha . . . 105.4(3) yes
O2a Ha F1a . . 8_555 162.7(3) yes
F1b As2b F5b . . . 86.5(2) yes
O2b As2b F5b . . . 94.0(2) yes
As2b O2b Hb . . . 103.9(3) yes
O2b Hb F6b . . 8_455 168.1(2) yes
F1c As1c F3c . . . 86.1(2) yes
O2c As1c F4c . . . 94.2(2) yes
As1c O2c Hc . . . 108.3(3) yes
O2c Hc F1c . . 8_555 157.6(3) yes

loop_
_geom_bond_atom_site_label_1
_geom_bond_atom_site_label_2
_geom_bond_site_symmetry_1
_geom_bond_site_symmetry_2
_geom_bond_distance
_geom_bond_publ_flag
As1a F1a . . 1.735(3) yes
As1a O2a . . 1.737(3) yes
As1a F3a . . 1.725(3) yes
As1a F4a . . 1.719(4) yes
As1a F5a . . 1.732(3) yes
As1a F6a . . 1.711(4) yes
O2a Ha . . 0.902(3) yes
Ha F1a . 8_555 2.032(4) yes
As2b F1b . . 1.730(3) yes
As2b O2b . . 1.733(3) yes
As2b F3b . . 1.710(4) yes
As2b F4b . . 1.698(5) yes
As2b F5b . . 1.714(4) yes
As2b F6b . . 1.730(4) yes
O2b Hb . . 1.024(4) yes
Hb F1b . 8_455 2.112(4) yes
As1c F1c . . 1.742(3) yes
As1c O2c . . 1.735(3) yes
As1c F3c . . 1.720(4) yes
As1c F4c . . 1.700(5) yes
As1c F5c . . 1.705(5) yes
As1c F6c . . 1.708(5) yes
O2c Hc . . 0.779(3) yes
Hc F1c . 8_555 2.209(4) yes
